data_4516134
loop_
_publ_author_name
'Tabasi, Zahra A.'
'Younes, Eyad A.'
'Walsh, Joshua C.'
'Thompson, David W.'
'Bodwell, Graham J.'
'Zhao, Yuming'

_publ_section_title
;
 Pyrenoimidazolyl-Benzaldehyde Fluorophores: Synthesis, Properties, and
 Sensing Function for Fluoride Anions.
;
_journal_issue 11
_journal_name_full 'ACS omega'
_journal_page_first 16387
_journal_page_last 16397
_journal_paper_doi 10.1021/acsomega.8b02482
_journal_volume 3
_journal_year 2018
_chemical_formula_moiety 'C24 H14 N2 O, 2(C2 H6 O S)'
_chemical_formula_sum 'C28 H26 N2 O3 S2'
_chemical_formula_weight 502.63
_space_group_crystal_system monoclinic
_space_group_IT_number 14
_space_group_name_Hall '-P 2yn'
_space_group_name_H-M_alt 'P 1 21/n 1'
_atom_sites_solution_hydrogens mixed
_audit_creation_method SHELXL-2016/6
_cell_angle_alpha 90
_cell_angle_beta 102.2491(7)
_cell_angle_gamma 90
_cell_formula_units_Z 4
_cell_length_a 13.7747(2)
_cell_length_b 8.16130(10)
_cell_length_c 22.0303(3)
_cell_measurement_reflns_used 9861
_cell_measurement_temperature 173(2)
_cell_measurement_theta_max 72.22
_cell_measurement_theta_min 3.48
_cell_volume 2420.25(6)
_computing_cell_refinement 'Bruker SAINT'
_computing_data_collection 'Bruker APEX2'
_computing_data_reduction 'Bruker SAINT'
_computing_molecular_graphics 'Bruker SHELXTL'
_computing_publication_material 'Bruker SHELXTL'
_computing_structure_refinement 'SHELXL-2016/6 (Sheldrick, 2016)'
_computing_structure_solution 'SHELXT-2014/5 (Sheldrick 2015)'
_diffrn_ambient_temperature 173(2)
_diffrn_measured_fraction_theta_full 1.000
_diffrn_measured_fraction_theta_max 0.996
_diffrn_measurement_device_type 'Bruker APEX-II CCD'
_diffrn_measurement_method '\f and \w scans'
_diffrn_radiation_type CuK\a
_diffrn_radiation_wavelength 1.54178
_diffrn_reflns_av_R_equivalents 0.0221
_diffrn_reflns_av_unetI/netI 0.0306
_diffrn_reflns_Laue_measured_fraction_full 1.000
_diffrn_reflns_Laue_measured_fraction_max 0.996
_diffrn_reflns_limit_h_max 17
_diffrn_reflns_limit_h_min -17
_diffrn_reflns_limit_k_max 9
_diffrn_reflns_limit_k_min -9
_diffrn_reflns_limit_l_max 27
_diffrn_reflns_limit_l_min -27
_diffrn_reflns_number 16192
_diffrn_reflns_point_group_measured_fraction_full 1.000
_diffrn_reflns_point_group_measured_fraction_max 0.996
_diffrn_reflns_theta_full 67.679
_diffrn_reflns_theta_max 72.346
_diffrn_reflns_theta_min 3.483
_exptl_absorpt_coefficient_mu 2.270
_exptl_absorpt_correction_T_max 0.9035
_exptl_absorpt_correction_T_min 0.6565
_exptl_absorpt_correction_type numerical
_exptl_absorpt_process_details SADABS-2016/2
_exptl_crystal_colour orange
_exptl_crystal_density_diffrn 1.379
_exptl_crystal_description block
_exptl_crystal_F_000 1056
_exptl_crystal_size_max 0.300
_exptl_crystal_size_mid 0.189
_exptl_crystal_size_min 0.046
_refine_diff_density_max 0.804
_refine_diff_density_min -0.491
_refine_diff_density_rms 0.053
_refine_ls_extinction_method none
_refine_ls_goodness_of_fit_ref 1.072
_refine_ls_hydrogen_treatment mixed
_refine_ls_matrix_type full
_refine_ls_number_parameters 324
_refine_ls_number_reflns 4765
_refine_ls_number_restraints 0
_refine_ls_restrained_S_all 1.072
_refine_ls_R_factor_all 0.0446
_refine_ls_R_factor_gt 0.0402
_refine_ls_shift/su_max 0.001
_refine_ls_shift/su_mean 0.000
_refine_ls_structure_factor_coef Fsqd
_refine_ls_weighting_details 'w=1/[\s^2^(Fo^2^)+(0.0621P)^2^+1.2250P] where P=(Fo^2^+2Fc^2^)/3'
_refine_ls_weighting_scheme calc
_refine_ls_wR_factor_gt 0.1154
_refine_ls_wR_factor_ref 0.1191
_reflns_Friedel_coverage 0.000
_reflns_number_gt 4219
_reflns_number_total 4765
_reflns_threshold_expression 'I > 2\s(I)'
_cod_data_source_file ao8b02482_si_003.cif
_cod_data_source_block mun1801
_cod_original_sg_symbol_H-M 'P 21/n'
_cod_database_code 4516134
_shelx_shelxl_version_number 2016/6
_shelx_space_group_comment
; 
The symmetry employed for this shelxl refinement is uniquely defined 
by the following loop, which should always be used as a source of 
symmetry information in preference to the above space-group names. 
They are only intended as comments. 
;
_shelx_estimated_absorpt_t_min 0.549
_shelx_estimated_absorpt_t_max 0.903

loop_
_space_group_symop_operation_xyz
'x, y, z'
'-x+1/2, y+1/2, -z+1/2'
'-x, -y, -z'
'x-1/2, -y-1/2, z-1/2'

loop_
_atom_site_label
_atom_site_type_symbol
_atom_site_fract_x
_atom_site_fract_y
_atom_site_fract_z
_atom_site_U_iso_or_equiv
_atom_site_adp_type
_atom_site_occupancy
_atom_site_site_symmetry_order
_atom_site_calc_flag
_atom_site_refinement_flags_posn
_atom_site_refinement_flags_adp
O1 O 0.71712(10) 0.2875(2) 0.32787(7) 0.0465(4) Uani 1 1 d . .
N1 N 0.59895(10) 0.14151(18) 0.52617(6) 0.0250(3) Uani 1 1 d . .
N2 N 0.45296(11) 0.23484(18) 0.54086(6) 0.0244(3) Uani 1 1 d . .
H2N H 0.4035(18) 0.271(3) 0.5345(10) 0.032(6) Uiso 1 1 d . .
C1 C 0.63947(15) 0.3609(3) 0.31197(9) 0.0383(4) Uani 1 1 d . .
H1 H 0.626657 0.411488 0.272232 0.046 Uiso 1 1 calc R U
C2 C 0.56326(13) 0.3778(2) 0.34956(8) 0.0293(4) Uani 1 1 d . .
C3 C 0.57555(12) 0.2979(2) 0.40680(7) 0.0265(3) Uani 1 1 d . .
H3 H 0.632845 0.232557 0.421341 0.032 Uiso 1 1 calc R U
C4 C 0.50405(12) 0.3138(2) 0.44249(7) 0.0240(3) Uani 1 1 d . .
C5 C 0.42000(13) 0.4106(2) 0.42020(8) 0.0287(4) Uani 1 1 d . .
H5 H 0.371125 0.423387 0.444461 0.034 Uiso 1 1 calc R U
C6 C 0.40760(13) 0.4879(2) 0.36294(8) 0.0317(4) Uani 1 1 d . .
H6 H 0.349863 0.551852 0.347958 0.038 Uiso 1 1 calc R U
C7 C 0.47898(14) 0.4722(2) 0.32759(8) 0.0320(4) Uani 1 1 d . .
H7 H 0.470511 0.525691 0.288506 0.038 Uiso 1 1 calc R U
C8 C 0.51888(11) 0.2292(2) 0.50249(7) 0.0241(3) Uani 1 1 d . .
C9 C 0.58340(12) 0.0882(2) 0.58267(7) 0.0240(3) Uani 1 1 d . .
C10 C 0.49372(12) 0.1457(2) 0.59249(7) 0.0240(3) Uani 1 1 d . .
C11 C 0.45843(12) 0.1160(2) 0.64831(7) 0.0257(3) Uani 1 1 d . .
C12 C 0.37053(13) 0.1810(2) 0.66035(8) 0.0315(4) Uani 1 1 d . .
H12 H 0.329157 0.247662 0.630174 0.038 Uiso 1 1 calc R U
C13 C 0.34359(15) 0.1479(3) 0.71659(9) 0.0380(4) Uani 1 1 d . .
H13 H 0.284239 0.193585 0.724799 0.046 Uiso 1 1 calc R U
C14 C 0.40261(15) 0.0492(3) 0.76062(9) 0.0388(4) Uani 1 1 d . .
H14 H 0.382842 0.027095 0.798581 0.047 Uiso 1 1 calc R U
C15 C 0.49114(14) -0.0189(2) 0.75010(8) 0.0328(4) Uani 1 1 d . .
C16 C 0.55216(16) -0.1246(3) 0.79449(8) 0.0397(5) Uani 1 1 d . .
H16 H 0.531994 -0.150438 0.832017 0.048 Uiso 1 1 calc R U
C17 C 0.63765(16) -0.1882(3) 0.78407(8) 0.0388(4) Uani 1 1 d . .
H17 H 0.675838 -0.258788 0.814263 0.047 Uiso 1 1 calc R U
C18 C 0.67231(14) -0.1518(2) 0.72852(8) 0.0321(4) Uani 1 1 d . .
C19 C 0.76170(14) -0.2151(2) 0.71795(9) 0.0379(4) Uani 1 1 d . .
H19 H 0.801384 -0.283425 0.748335 0.045 Uiso 1 1 calc R U
C20 C 0.79296(14) -0.1793(3) 0.66369(10) 0.0382(4) Uani 1 1 d . .
H20 H 0.853623 -0.224035 0.657209 0.046 Uiso 1 1 calc R U
C21 C 0.73689(13) -0.0790(2) 0.61866(9) 0.0325(4) Uani 1 1 d . .
H21 H 0.759505 -0.054843 0.581800 0.039 Uiso 1 1 calc R U
C22 C 0.64695(12) -0.0133(2) 0.62751(8) 0.0261(3) Uani 1 1 d . .
C23 C 0.61323(13) -0.0495(2) 0.68290(8) 0.0268(4) Uani 1 1 d . .
C24 C 0.52110(13) 0.0162(2) 0.69341(7) 0.0266(3) Uani 1 1 d . .
S1S S 0.16132(3) 0.44461(6) 0.48846(2) 0.03536(14) Uani 1 1 d . .
S2S S 0.09853(4) 0.10404(6) 0.60227(2) 0.04047(15) Uani 1 1 d . .
O1S O 0.25452(11) 0.3553(2) 0.51840(8) 0.0478(4) Uani 1 1 d . .
O2S O 0.01744(11) 0.1962(2) 0.56008(9) 0.0535(4) Uani 1 1 d . .
C1S C 0.19904(15) 0.6188(3) 0.45017(10) 0.0414(5) Uani 1 1 d . .
H1SA H 0.219862 0.583340 0.412383 0.050 Uiso 1 1 calc R U
H1SB H 0.254672 0.673233 0.477956 0.050 Uiso 1 1 calc R U
H1SC H 0.143275 0.695361 0.439166 0.050 Uiso 1 1 calc R U
C2S C 0.12168(16) 0.5515(3) 0.54916(10) 0.0403(4) Uani 1 1 d . .
H2SA H 0.096318 0.473019 0.575691 0.048 Uiso 1 1 calc R U
H2SB H 0.068931 0.628841 0.531258 0.048 Uiso 1 1 calc R U
H2SC H 0.177922 0.611568 0.574016 0.048 Uiso 1 1 calc R U
C3S C 0.16622(16) -0.0032(3) 0.55445(11) 0.0443(5) Uani 1 1 d . .
H3SA H 0.200154 0.075608 0.532560 0.053 Uiso 1 1 calc R U
H3SB H 0.120383 -0.069669 0.524123 0.053 Uiso 1 1 calc R U
H3SC H 0.215439 -0.074638 0.580322 0.053 Uiso 1 1 calc R U
C4S C 0.0406(2) -0.0683(3) 0.62906(14) 0.0623(7) Uani 1 1 d . .
H4SA H -0.004935 -0.030863 0.654863 0.075 Uiso 1 1 calc R U
H4SB H 0.091420 -0.139372 0.653693 0.075 Uiso 1 1 calc R U
H4SC H 0.003274 -0.129595 0.593390 0.075 Uiso 1 1 calc R U

loop_
_atom_site_aniso_label
_atom_site_aniso_U_11
_atom_site_aniso_U_22
_atom_site_aniso_U_33
_atom_site_aniso_U_23
_atom_site_aniso_U_13
_atom_site_aniso_U_12
O1 0.0341(7) 0.0709(11) 0.0380(7) 0.0019(7) 0.0155(6) 0.0000(7)
N1 0.0231(6) 0.0277(7) 0.0243(6) 0.0002(5) 0.0054(5) -0.0009(5)
N2 0.0202(7) 0.0284(7) 0.0251(7) 0.0006(5) 0.0056(5) 0.0015(6)
C1 0.0372(10) 0.0528(12) 0.0264(8) 0.0027(8) 0.0101(7) -0.0071(9)
C2 0.0286(8) 0.0347(9) 0.0244(8) -0.0012(7) 0.0054(6) -0.0060(7)
C3 0.0228(7) 0.0315(9) 0.0247(7) -0.0005(7) 0.0042(6) -0.0026(7)
C4 0.0233(7) 0.0245(8) 0.0236(7) -0.0020(6) 0.0035(6) -0.0033(6)
C5 0.0270(8) 0.0302(9) 0.0293(8) -0.0009(7) 0.0068(7) 0.0012(7)
C6 0.0314(9) 0.0293(9) 0.0322(9) 0.0023(7) 0.0018(7) 0.0029(7)
C7 0.0370(9) 0.0319(9) 0.0254(8) 0.0022(7) 0.0028(7) -0.0051(8)
C8 0.0224(7) 0.0259(8) 0.0242(7) -0.0021(6) 0.0055(6) -0.0021(6)
C9 0.0231(7) 0.0251(8) 0.0239(7) -0.0011(6) 0.0050(6) -0.0027(6)
C10 0.0226(7) 0.0255(8) 0.0236(7) -0.0014(6) 0.0046(6) -0.0018(6)
C11 0.0264(8) 0.0274(8) 0.0240(8) -0.0032(6) 0.0070(6) -0.0052(7)
C12 0.0287(8) 0.0378(10) 0.0291(8) -0.0014(7) 0.0089(7) -0.0018(7)
C13 0.0345(9) 0.0490(12) 0.0342(9) -0.0055(8) 0.0159(8) -0.0029(9)
C14 0.0442(11) 0.0492(12) 0.0265(8) -0.0022(8) 0.0151(8) -0.0083(9)
C15 0.0389(10) 0.0359(10) 0.0233(8) -0.0024(7) 0.0056(7) -0.0085(8)
C16 0.0507(12) 0.0432(11) 0.0234(8) 0.0029(8) 0.0042(8) -0.0094(9)
C17 0.0486(11) 0.0364(10) 0.0264(9) 0.0047(7) -0.0030(8) -0.0053(9)
C18 0.0355(9) 0.0276(9) 0.0288(8) 0.0001(7) -0.0035(7) -0.0049(7)
C19 0.0347(9) 0.0325(10) 0.0400(10) 0.0047(8) -0.0067(8) 0.0008(8)
C20 0.0261(9) 0.0376(11) 0.0482(11) 0.0029(8) 0.0015(8) 0.0039(8)
C21 0.0268(8) 0.0332(10) 0.0368(9) 0.0019(7) 0.0055(7) 0.0002(7)
C22 0.0235(8) 0.0251(8) 0.0280(8) -0.0018(6) 0.0017(6) -0.0029(6)
C23 0.0281(8) 0.0247(8) 0.0251(8) -0.0019(6) -0.0001(6) -0.0052(7)
C24 0.0296(8) 0.0268(8) 0.0228(8) -0.0033(6) 0.0040(6) -0.0070(7)
S1S 0.0257(2) 0.0400(3) 0.0408(3) -0.00112(19) 0.00819(18) 0.00182(18)
S2S 0.0321(2) 0.0377(3) 0.0495(3) -0.0038(2) 0.0039(2) 0.00383(19)
O1S 0.0333(7) 0.0512(9) 0.0619(9) 0.0170(7) 0.0172(7) 0.0135(7)
O2S 0.0372(8) 0.0445(9) 0.0754(11) 0.0060(8) 0.0041(7) 0.0119(7)
C1S 0.0311(9) 0.0527(13) 0.0407(10) 0.0118(9) 0.0081(8) 0.0068(9)
C2S 0.0402(10) 0.0418(11) 0.0408(10) -0.0027(8) 0.0129(8) 0.0019(9)
C3S 0.0386(10) 0.0409(12) 0.0546(12) 0.0002(10) 0.0128(9) 0.0041(9)
C4S 0.0659(16) 0.0557(16) 0.0735(17) 0.0122(13) 0.0329(14) 0.0036(13)

loop_
_atom_type_symbol
_atom_type_description
_atom_type_scat_dispersion_real
_atom_type_scat_dispersion_imag
_atom_type_scat_source
C C 0.0181 0.0091 'International Tables Vol C Tables 4.2.6.8 and 6.1.1.4'
H H 0.0000 0.0000 'International Tables Vol C Tables 4.2.6.8 and 6.1.1.4'
N N 0.0311 0.0180 'International Tables Vol C Tables 4.2.6.8 and 6.1.1.4'
O O 0.0492 0.0322 'International Tables Vol C Tables 4.2.6.8 and 6.1.1.4'
S S 0.3331 0.5567 'International Tables Vol C Tables 4.2.6.8 and 6.1.1.4'

loop_
_geom_angle_atom_site_label_1
_geom_angle_atom_site_label_2
_geom_angle_atom_site_label_3
_geom_angle
C8 N1 C9 104.51(13)
C8 N2 C10 106.70(14)
O1 C1 C2 125.03(17)
C7 C2 C3 120.30(16)
C7 C2 C1 119.79(16)
C3 C2 C1 119.90(17)
C4 C3 C2 120.12(16)
C3 C4 C5 119.08(15)
C3 C4 C8 119.06(15)
C5 C4 C8 121.86(15)
C6 C5 C4 120.51(16)
C7 C6 C5 120.29(17)
C6 C7 C2 119.68(16)
N1 C8 N2 112.42(14)
N1 C8 C4 123.65(14)
N2 C8 C4 123.91(15)
N1 C9 C10 110.48(15)
N1 C9 C22 127.96(15)
C10 C9 C22 121.56(15)
N2 C10 C9 105.89(14)
N2 C10 C11 130.46(15)
C9 C10 C11 123.62(15)
C12 C11 C24 120.36(15)
C12 C11 C10 124.26(16)
C24 C11 C10 115.37(15)
C13 C12 C11 120.03(18)
C14 C13 C12 120.53(18)
C13 C14 C15 121.09(17)
C14 C15 C24 119.24(17)
C14 C15 C16 121.97(17)
C24 C15 C16 118.79(18)
C17 C16 C15 121.41(18)
C16 C17 C18 121.67(18)
C19 C18 C23 119.39(17)
C19 C18 C17 121.93(18)
C23 C18 C17 118.68(18)
C20 C19 C18 120.75(17)
C19 C20 C21 120.91(18)
C20 C21 C22 120.04(18)
C21 C22 C23 119.88(16)
C21 C22 C9 123.57(16)
C23 C22 C9 116.53(15)
C18 C23 C22 119.01(16)
C18 C23 C24 119.76(16)
C22 C23 C24 121.22(15)
C11 C24 C15 118.72(16)
C11 C24 C23 121.64(15)
C15 C24 C23 119.64(16)
O1S S1S C2S 106.16(10)
O1S S1S C1S 106.65(9)
C2S S1S C1S 97.55(10)
O2S S2S C3S 107.21(11)
O2S S2S C4S 105.98(12)
C3S S2S C4S 97.83(12)

loop_
_geom_bond_atom_site_label_1
_geom_bond_atom_site_label_2
_geom_bond_distance
O1 C1 1.211(3)
N1 C8 1.325(2)
N1 C9 1.377(2)
N2 C8 1.366(2)
N2 C10 1.367(2)
C1 C2 1.475(2)
C2 C7 1.392(3)
C2 C3 1.398(2)
C3 C4 1.391(2)
C4 C5 1.402(2)
C4 C8 1.467(2)
C5 C6 1.388(2)
C6 C7 1.384(3)
C9 C10 1.381(2)
C9 C22 1.436(2)
C10 C11 1.436(2)
C11 C12 1.398(2)
C11 C24 1.425(2)
C12 C13 1.393(2)
C13 C14 1.385(3)
C14 C15 1.403(3)
C15 C24 1.425(2)
C15 C16 1.435(3)
C16 C17 1.350(3)
C17 C18 1.436(3)
C18 C19 1.400(3)
C18 C23 1.422(2)
C19 C20 1.385(3)
C20 C21 1.388(3)
C21 C22 1.401(2)
C22 C23 1.426(2)
C23 C24 1.441(2)
S1S O1S 1.5015(14)
S1S C2S 1.777(2)
S1S C1S 1.785(2)
S2S O2S 1.4955(16)
S2S C3S 1.778(2)
S2S C4S 1.779(3)

loop_
_geom_hbond_atom_site_label_D
_geom_hbond_atom_site_label_H
_geom_hbond_atom_site_label_A
_geom_hbond_distance_DH
_geom_hbond_distance_HA
_geom_hbond_distance_DA
_geom_hbond_angle_DHA
N2 H2N O1S 0.73(2) 2.12(2) 2.848(2) 175(2)

loop_
_geom_torsion_atom_site_label_1
_geom_torsion_atom_site_label_2
_geom_torsion_atom_site_label_3
_geom_torsion_atom_site_label_4
_geom_torsion
O1 C1 C2 C7 176.8(2)
O1 C1 C2 C3 -3.7(3)
C7 C2 C3 C4 -0.7(3)
C1 C2 C3 C4 179.82(17)
C2 C3 C4 C5 0.1(3)
C2 C3 C4 C8 -179.77(15)
C3 C4 C5 C6 0.8(3)
C8 C4 C5 C6 -179.39(16)
C4 C5 C6 C7 -1.0(3)
C5 C6 C7 C2 0.3(3)
C3 C2 C7 C6 0.5(3)
C1 C2 C7 C6 180.00(18)
C9 N1 C8 N2 0.04(19)
C9 N1 C8 C4 178.65(15)
C10 N2 C8 N1 0.28(19)
C10 N2 C8 C4 -178.32(15)
C3 C4 C8 N1 2.4(2)
C5 C4 C8 N1 -177.47(16)
C3 C4 C8 N2 -179.19(16)
C5 C4 C8 N2 1.0(3)
C8 N1 C9 C10 -0.35(19)
C8 N1 C9 C22 179.38(16)
C8 N2 C10 C9 -0.48(18)
C8 N2 C10 C11 177.39(17)
N1 C9 C10 N2 0.52(19)
C22 C9 C10 N2 -179.23(15)
N1 C9 C10 C11 -177.53(15)
C22 C9 C10 C11 2.7(3)
N2 C10 C11 C12 -1.3(3)
C9 C10 C11 C12 176.26(17)
N2 C10 C11 C24 -179.73(16)
C9 C10 C11 C24 -2.2(2)
C24 C11 C12 C13 -0.2(3)
C10 C11 C12 C13 -178.58(17)
C11 C12 C13 C14 -0.8(3)
C12 C13 C14 C15 0.6(3)
C13 C14 C15 C24 0.8(3)
C13 C14 C15 C16 -178.53(19)
C14 C15 C16 C17 -179.40(19)
C24 C15 C16 C17 1.3(3)
C15 C16 C17 C18 0.7(3)
C16 C17 C18 C19 178.89(19)
C16 C17 C18 C23 -1.6(3)
C23 C18 C19 C20 -0.1(3)
C17 C18 C19 C20 179.40(19)
C18 C19 C20 C21 0.4(3)
C19 C20 C21 C22 -0.5(3)
C20 C21 C22 C23 0.1(3)
C20 C21 C22 C9 -178.44(17)
N1 C9 C22 C21 -1.9(3)
C10 C9 C22 C21 177.76(17)
N1 C9 C22 C23 179.48(16)
C10 C9 C22 C23 -0.8(2)
C19 C18 C23 C22 -0.3(3)
C17 C18 C23 C22 -179.77(16)
C19 C18 C23 C24 -179.99(16)
C17 C18 C23 C24 0.5(2)
C21 C22 C23 C18 0.3(2)
C9 C22 C23 C18 178.91(15)
C21 C22 C23 C24 179.97(16)
C9 C22 C23 C24 -1.4(2)
C12 C11 C24 C15 1.5(2)
C10 C11 C24 C15 -179.97(15)
C12 C11 C24 C23 -178.61(16)
C10 C11 C24 C23 -0.1(2)
C14 C15 C24 C11 -1.8(3)
C16 C15 C24 C11 177.54(16)
C14 C15 C24 C23 178.33(17)
C16 C15 C24 C23 -2.3(3)
C18 C23 C24 C11 -178.44(16)
C22 C23 C24 C11 1.9(2)
C18 C23 C24 C15 1.4(2)
C22 C23 C24 C15 -178.25(16)
